data_4072325
loop_
_publ_author_name
'Ogasawara, Masamichi'
'Watanabe, Susumu'
'Nakajima, Kiyohiko'
'Takahashi, Tamotsu'

_publ_section_title
;
 Preparation of [4]- and [5]Ferrocenophanes by Ruthenium-Catalyzed
 Ring-Closing Ene&#x2212;Yne Metathesis
;
_journal_issue 24
_journal_name_full Organometallics
_journal_page_first 6565
_journal_paper_doi 10.1021/om8007663
_journal_volume 27
_journal_year 2008
_chemical_formula_moiety 'C31 H34 Fe N4 '
_chemical_formula_sum 'C31 H34 Fe N4'
_chemical_formula_weight 518.47
_chemical_name_systematic
; 
 ? 
;
_space_group_IT_number 14
_symmetry_cell_setting monoclinic
_symmetry_Int_Tables_number 14
_symmetry_space_group_name_Hall '-P 2yab'
_symmetry_space_group_name_H-M 'P 1 21/a 1'
_atom_sites_solution_hydrogens geom
_atom_sites_solution_primary direct
_atom_sites_solution_secondary difmap
_audit_creation_method SHELXL-97
_cell_angle_alpha 90.00
_cell_angle_beta 97.1130(10)
_cell_angle_gamma 90.00
_cell_formula_units_Z 4
_cell_length_a 9.0356(3)
_cell_length_b 27.0393(8)
_cell_length_c 11.4976(3)
_cell_measurement_reflns_used 24463
_cell_measurement_temperature 298(2)
_cell_measurement_theta_max 27.8
_cell_measurement_theta_min 3.0
_cell_volume 2787.43(14)
_computing_cell_refinement PROCESS-AUTO
_computing_data_collection PROCESS-AUTO
_computing_data_reduction CrystalStructure
_computing_publication_material 'CrystalStructure 3.8'
_computing_structure_refinement 'SHELXL-97 (Sheldrick, 1997)'
_computing_structure_solution 'SHELXS-97 (Sheldrick, 1990)'
_diffrn_ambient_temperature 298(2)
_diffrn_detector_area_resol_mean 6.85
_diffrn_measured_fraction_theta_full 0.997
_diffrn_measured_fraction_theta_max 0.997
_diffrn_measurement_device_type 'Rigaku SCXmini'
_diffrn_measurement_method \w
_diffrn_radiation_monochromator graphite
_diffrn_radiation_source 'fine-focus sealed tube'
_diffrn_radiation_type MoK\a
_diffrn_radiation_wavelength 0.71075
_diffrn_reflns_av_R_equivalents 0.0941
_diffrn_reflns_av_sigmaI/netI 0.0738
_diffrn_reflns_limit_h_max 11
_diffrn_reflns_limit_h_min -11
_diffrn_reflns_limit_k_max 35
_diffrn_reflns_limit_k_min -35
_diffrn_reflns_limit_l_max 14
_diffrn_reflns_limit_l_min -14
_diffrn_reflns_number 28133
_diffrn_reflns_theta_full 27.48
_diffrn_reflns_theta_max 27.48
_diffrn_reflns_theta_min 3.01
_exptl_absorpt_coefficient_mu 0.566
_exptl_absorpt_correction_T_max 0.9722
_exptl_absorpt_correction_T_min 0.8485
_exptl_absorpt_correction_type numerical
_exptl_absorpt_process_details
; 
    Higashi, T. (1999). Program for Absorption Correction.
    Rigaku Corporation, Tokyo, Japan.
;
_exptl_crystal_colour Yellow
_exptl_crystal_density_diffrn 1.235
_exptl_crystal_density_method 'not measured'
_exptl_crystal_description Prism
_exptl_crystal_F_000 1096
_exptl_crystal_size_max 0.30
_exptl_crystal_size_mid 0.30
_exptl_crystal_size_min 0.05
_refine_diff_density_max 0.551
_refine_diff_density_min -0.398
_refine_diff_density_rms 0.071
_refine_ls_extinction_method none
_refine_ls_goodness_of_fit_ref 1.142
_refine_ls_hydrogen_treatment mixed
_refine_ls_matrix_type full
_refine_ls_number_parameters 462
_refine_ls_number_reflns 6373
_refine_ls_number_restraints 0
_refine_ls_restrained_S_all 1.142
_refine_ls_R_factor_all 0.1012
_refine_ls_R_factor_gt 0.0697
_refine_ls_shift/su_max 0.000
_refine_ls_shift/su_mean 0.000
_refine_ls_structure_factor_coef Fsqd
_refine_ls_weighting_details 'calc w=1/[\s^2^(Fo^2^)+(0.0713P)^2^+0.0000P] where P=(Fo^2^+2Fc^2^)/3'
_refine_ls_weighting_scheme calc
_refine_ls_wR_factor_gt 0.1481
_refine_ls_wR_factor_ref 0.1622
_reflns_number_gt 4700
_reflns_number_total 6373
_reflns_threshold_expression >2sigma(I)
_cod_data_source_file om8007663_si_002.cif
_cod_data_source_block complex-4
_cod_database_code 4072325

loop_
_symmetry_equiv_pos_as_xyz
'x, y, z'
'-x+1/2, y+1/2, -z'
'-x, -y, -z'
'x-1/2, -y-1/2, z'

loop_
_atom_site_label
_atom_site_type_symbol
_atom_site_fract_x
_atom_site_fract_y
_atom_site_fract_z
_atom_site_U_iso_or_equiv
_atom_site_adp_type
_atom_site_occupancy
_atom_site_symmetry_multiplicity
_atom_site_calc_flag
Fe1 Fe 0.18454(4) 0.400380(14) 0.15313(3) 0.03256(16) Uani 1 1 d
N1 N 0.4244(4) 0.32055(15) 0.6129(3) 0.0836(11) Uani 1 1 d
N2 N 0.1263(4) 0.42809(12) 0.7147(3) 0.0631(8) Uani 1 1 d
N3 N 0.0744(5) 0.24837(13) 0.4230(3) 0.0952(13) Uani 1 1 d
N4 N 0.0903(5) 0.27527(13) 0.7934(3) 0.0875(12) Uani 1 1 d
C1 C 0.2448(3) 0.41675(12) 0.4227(3) 0.0359(7) Uani 1 1 d
C2 C 0.1278(3) 0.37627(11) 0.4411(2) 0.0343(6) Uani 1 1 d
C3 C 0.1558(3) 0.35605(11) 0.5693(2) 0.0383(7) Uani 1 1 d
C4 C 0.0405(4) 0.31385(12) 0.5849(3) 0.0476(8) Uani 1 1 d
C5 C -0.1168(4) 0.33570(15) 0.5664(3) 0.0555(9) Uani 1 1 d
C6 C -0.1444(3) 0.37135(12) 0.4657(3) 0.0455(8) Uani 1 1 d
C7 C -0.0365(3) 0.39009(11) 0.4097(3) 0.0375(7) Uani 1 1 d
C8 C -0.0717(4) 0.42586(13) 0.3088(3) 0.0442(8) Uani 1 1 d
C9 C 0.3085(4) 0.33661(12) 0.5940(3) 0.0495(8) Uani 1 1 d
C10 C 0.1375(3) 0.39616(12) 0.6531(3) 0.0408(7) Uani 1 1 d
C11 C 0.0590(5) 0.27609(13) 0.4937(3) 0.0589(10) Uani 1 1 d
C12 C 0.0703(4) 0.29103(13) 0.7019(3) 0.0588(9) Uani 1 1 d
C13 C -0.3090(4) 0.3822(2) 0.4370(5) 0.0675(12) Uani 1 1 d
C14 C 0.3089(3) 0.41114(10) 0.3082(2) 0.0301(6) Uani 1 1 d
C15 C 0.3459(3) 0.44833(10) 0.2267(2) 0.0344(6) Uani 1 1 d
C16 C 0.3962(3) 0.42231(11) 0.1308(3) 0.0361(7) Uani 1 1 d
C17 C 0.3951(3) 0.37059(10) 0.1500(3) 0.0360(7) Uani 1 1 d
C18 C 0.3426(3) 0.36411(11) 0.2606(3) 0.0337(6) Uani 1 1 d
C19 C 0.3567(4) 0.50470(11) 0.2390(3) 0.0444(8) Uani 1 1 d
C20 C 0.3435(8) 0.52810(16) 0.1169(4) 0.0791(15) Uani 1 1 d
C21 C 0.5063(7) 0.5158(2) 0.3075(8) 0.109(2) Uani 1 1 d
C22 C 0.2341(7) 0.52810(15) 0.3011(6) 0.0806(15) Uani 1 1 d
C23 C 0.4520(4) 0.33148(11) 0.0728(3) 0.0467(8) Uani 1 1 d
C24 C 0.4136(5) 0.34445(17) -0.0567(4) 0.0609(10) Uani 1 1 d
C25 C 0.6224(5) 0.3304(2) 0.1015(5) 0.0797(15) Uani 1 1 d
C26 C 0.3877(7) 0.28082(14) 0.0956(5) 0.0719(12) Uani 1 1 d
C27 C -0.0264(3) 0.40918(11) 0.1929(3) 0.0387(7) Uani 1 1 d
C28 C -0.0006(3) 0.44143(14) 0.0999(3) 0.0463(8) Uani 1 1 d
C29 C 0.0368(4) 0.41239(15) 0.0054(3) 0.0554(9) Uani 1 1 d
C30 C 0.0329(4) 0.36201(15) 0.0382(3) 0.0513(9) Uani 1 1 d
C31 C -0.0062(3) 0.36006(13) 0.1541(3) 0.0431(7) Uani 1 1 d
H1 H 0.328(3) 0.4145(9) 0.489(3) 0.032(7) Uiso 1 1 d
H2 H 0.202(3) 0.4499(10) 0.430(2) 0.026(7) Uiso 1 1 d
H3 H 0.144(3) 0.3502(9) 0.397(2) 0.014(6) Uiso 1 1 d
H4 H -0.125(4) 0.3489(12) 0.640(3) 0.061(11) Uiso 1 1 d
H5 H -0.190(4) 0.3125(14) 0.559(3) 0.068(11) Uiso 1 1 d
H6 H -0.012(3) 0.4578(11) 0.335(2) 0.043(8) Uiso 1 1 d
H7 H -0.178(4) 0.4305(12) 0.304(3) 0.055(9) Uiso 1 1 d
H8 H -0.311(6) 0.419(2) 0.441(4) 0.117(19) Uiso 1 1 d
H9 H -0.353(6) 0.3784(19) 0.497(5) 0.113(19) Uiso 1 1 d
H10 H -0.349(7) 0.371(2) 0.370(5) 0.14(2) Uiso 1 1 d
H11 H 0.415(3) 0.4378(10) 0.069(2) 0.030(8) Uiso 1 1 d
H12 H 0.328(3) 0.3352(11) 0.293(3) 0.036(8) Uiso 1 1 d
H13 H 0.243(8) 0.521(3) 0.074(6) 0.18(3) Uiso 1 1 d
H14 H 0.438(5) 0.5199(16) 0.094(4) 0.094(16) Uiso 1 1 d
H15 H 0.349(4) 0.5639(16) 0.130(3) 0.073(11) Uiso 1 1 d
H16 H 0.516(5) 0.5487(18) 0.309(4) 0.090(14) Uiso 1 1 d
H17 H 0.585(6) 0.5043(18) 0.264(4) 0.100(19) Uiso 1 1 d
H18 H 0.523(7) 0.497(2) 0.383(6) 0.14(3) Uiso 1 1 d
H19 H 0.131(8) 0.517(2) 0.252(6) 0.18(3) Uiso 1 1 d
H20 H 0.249(4) 0.5644(15) 0.299(3) 0.065(10) Uiso 1 1 d
H21 H 0.258(5) 0.5179(15) 0.381(4) 0.083(15) Uiso 1 1 d
H22 H 0.441(5) 0.3223(15) -0.107(4) 0.082(13) Uiso 1 1 d
H23 H 0.451(4) 0.3775(16) -0.078(3) 0.077(12) Uiso 1 1 d
H24 H 0.307(5) 0.3463(14) -0.080(3) 0.075(13) Uiso 1 1 d
H25 H 0.652(6) 0.365(2) 0.091(5) 0.14(2) Uiso 1 1 d
H26 H 0.657(4) 0.3054(14) 0.054(3) 0.073(12) Uiso 1 1 d
H27 H 0.660(4) 0.3200(14) 0.179(3) 0.062(12) Uiso 1 1 d
H28 H 0.424(5) 0.2708(17) 0.176(5) 0.100(16) Uiso 1 1 d
H29 H 0.424(4) 0.2547(15) 0.044(4) 0.084(12) Uiso 1 1 d
H30 H 0.275(5) 0.2791(15) 0.078(4) 0.085(14) Uiso 1 1 d
H31 H -0.006(3) 0.4737(11) 0.108(3) 0.044(9) Uiso 1 1 d
H32 H 0.054(3) 0.4254(11) -0.065(3) 0.049(9) Uiso 1 1 d
H33 H 0.059(4) 0.3379(14) -0.001(3) 0.074(13) Uiso 1 1 d
H34 H -0.018(3) 0.3327(11) 0.197(3) 0.046(9) Uiso 1 1 d

loop_
_atom_site_aniso_label
_atom_site_aniso_U_11
_atom_site_aniso_U_22
_atom_site_aniso_U_33
_atom_site_aniso_U_23
_atom_site_aniso_U_13
_atom_site_aniso_U_12
Fe1 0.0263(2) 0.0385(3) 0.0327(2) 0.00156(18) 0.00304(17) 0.00004(17)
N1 0.074(2) 0.108(3) 0.071(2) 0.028(2) 0.0191(19) 0.039(2)
N2 0.067(2) 0.069(2) 0.0561(19) -0.0151(17) 0.0168(16) -0.0032(17)
N3 0.161(4) 0.058(2) 0.068(2) -0.0131(19) 0.023(2) -0.014(2)
N4 0.127(3) 0.080(2) 0.054(2) 0.0163(18) 0.006(2) -0.028(2)
C1 0.0352(16) 0.0396(17) 0.0332(16) -0.0004(13) 0.0056(13) -0.0001(13)
C2 0.0390(16) 0.0374(16) 0.0277(15) -0.0006(13) 0.0083(12) -0.0010(13)
C3 0.0389(16) 0.0457(17) 0.0313(15) 0.0019(13) 0.0081(13) -0.0023(14)
C4 0.060(2) 0.0449(18) 0.0395(18) 0.0014(14) 0.0118(16) -0.0099(16)
C5 0.050(2) 0.069(2) 0.048(2) -0.0001(19) 0.0125(17) -0.0219(19)
C6 0.0416(18) 0.0548(19) 0.0411(18) -0.0081(15) 0.0096(14) -0.0100(15)
C7 0.0338(15) 0.0435(16) 0.0359(16) -0.0035(13) 0.0066(13) -0.0003(13)
C8 0.0321(17) 0.052(2) 0.050(2) 0.0043(16) 0.0103(14) 0.0095(15)
C9 0.056(2) 0.055(2) 0.0396(18) 0.0112(15) 0.0119(16) 0.0116(17)
C10 0.0380(16) 0.0489(18) 0.0363(17) 0.0003(14) 0.0083(13) -0.0044(14)
C11 0.089(3) 0.0432(19) 0.045(2) 0.0049(16) 0.0105(19) -0.0147(19)
C12 0.079(3) 0.054(2) 0.045(2) 0.0038(17) 0.0101(19) -0.0156(19)
C13 0.035(2) 0.099(4) 0.070(3) -0.001(3) 0.013(2) -0.006(2)
C14 0.0223(13) 0.0371(15) 0.0304(14) 0.0023(11) 0.0009(11) -0.0018(11)
C15 0.0282(14) 0.0373(15) 0.0376(16) 0.0002(12) 0.0044(12) -0.0037(12)
C16 0.0336(16) 0.0409(16) 0.0358(17) 0.0032(14) 0.0117(13) -0.0040(13)
C17 0.0256(14) 0.0391(16) 0.0434(17) -0.0043(13) 0.0045(12) -0.0015(12)
C18 0.0262(14) 0.0326(15) 0.0418(17) 0.0077(13) 0.0028(12) -0.0015(12)
C19 0.0492(19) 0.0335(15) 0.0515(19) 0.0004(14) 0.0101(15) -0.0065(14)
C20 0.121(5) 0.042(2) 0.080(3) 0.013(2) 0.034(3) 0.002(3)
C21 0.087(4) 0.051(3) 0.175(7) -0.025(4) -0.038(4) -0.016(3)
C22 0.112(4) 0.035(2) 0.105(4) -0.006(2) 0.053(4) 0.004(2)
C23 0.0438(18) 0.0430(17) 0.056(2) -0.0086(15) 0.0170(16) 0.0036(14)
C24 0.069(3) 0.061(3) 0.055(2) -0.012(2) 0.021(2) -0.001(2)
C25 0.042(2) 0.101(4) 0.096(4) -0.034(3) 0.006(2) 0.022(2)
C26 0.100(4) 0.042(2) 0.079(3) -0.010(2) 0.030(3) -0.001(2)
C27 0.0233(14) 0.0556(19) 0.0362(16) 0.0032(14) -0.0003(12) 0.0038(13)
C28 0.0364(17) 0.059(2) 0.0427(19) 0.0089(16) 0.0001(14) 0.0107(16)
C29 0.0425(19) 0.087(3) 0.0345(19) 0.0111(18) -0.0021(15) 0.0065(18)
C30 0.0368(18) 0.072(3) 0.043(2) -0.0175(19) -0.0048(15) -0.0047(17)
C31 0.0306(16) 0.053(2) 0.0441(19) -0.0012(16) -0.0003(14) -0.0070(14)

loop_
_atom_type_symbol
_atom_type_description
_atom_type_scat_dispersion_real
_atom_type_scat_dispersion_imag
_atom_type_scat_source
C C 0.0033 0.0016 'International Tables Vol C Tables 4.2.6.8 and 6.1.1.4'
H H 0.0000 0.0000 'International Tables Vol C Tables 4.2.6.8 and 6.1.1.4'
Fe Fe 0.3463 0.8444 'International Tables Vol C Tables 4.2.6.8 and 6.1.1.4'
N N 0.0061 0.0033 'International Tables Vol C Tables 4.2.6.8 and 6.1.1.4'

loop_
_geom_angle_atom_site_label_1
_geom_angle_atom_site_label_2
_geom_angle_atom_site_label_3
_geom_angle
C14 Fe1 C18 41.62(11)
C14 Fe1 C27 102.77(11)
C18 Fe1 C27 122.08(12)
C14 Fe1 C28 122.44(13)
C18 Fe1 C28 159.88(13)
C27 Fe1 C28 40.93(12)
C14 Fe1 C31 116.93(12)
C18 Fe1 C31 105.69(13)
C27 Fe1 C31 40.85(12)
C28 Fe1 C31 68.30(14)
C14 Fe1 C16 68.92(12)
C18 Fe1 C16 67.50(12)
C27 Fe1 C16 155.80(13)
C28 Fe1 C16 123.31(13)
C31 Fe1 C16 163.26(13)
C14 Fe1 C29 161.34(14)
C18 Fe1 C29 156.95(14)
C27 Fe1 C29 68.60(13)
C28 Fe1 C29 40.48(14)
C31 Fe1 C29 68.04(15)
C16 Fe1 C29 111.86(14)
C14 Fe1 C15 41.57(11)
C18 Fe1 C15 69.09(12)
C27 Fe1 C15 118.16(12)
C28 Fe1 C15 107.12(13)
C31 Fe1 C15 153.14(12)
C16 Fe1 C15 40.75(11)
C29 Fe1 C15 126.64(14)
C14 Fe1 C30 153.72(14)
C18 Fe1 C30 120.69(15)
C27 Fe1 C30 68.62(13)
C28 Fe1 C30 68.03(15)
C31 Fe1 C30 40.55(13)
C16 Fe1 C30 128.46(13)
C29 Fe1 C30 40.24(15)
C15 Fe1 C30 164.40(14)
C14 Fe1 C17 69.93(11)
C18 Fe1 C17 40.63(11)
C27 Fe1 C17 160.15(12)
C28 Fe1 C17 158.25(13)
C31 Fe1 C17 124.80(13)
C16 Fe1 C17 40.21(12)
C29 Fe1 C17 123.53(13)
C15 Fe1 C17 69.24(11)
C30 Fe1 C17 109.41(13)
C14 C1 C2 112.9(2)
C14 C1 H1 108.8(16)
C2 C1 H1 108.3(15)
C14 C1 H2 111.1(15)
C2 C1 H2 110.6(15)
H1 C1 H2 105(2)
C7 C2 C1 116.9(3)
C7 C2 C3 110.3(2)
C1 C2 C3 110.0(2)
C7 C2 H3 106.5(15)
C1 C2 H3 108.5(15)
C3 C2 H3 103.8(15)
C9 C3 C10 108.4(3)
C9 C3 C2 110.2(2)
C10 C3 C2 109.9(2)
C9 C3 C4 109.7(3)
C10 C3 C4 109.3(2)
C2 C3 C4 109.3(2)
C12 C4 C11 109.4(3)
C12 C4 C5 110.5(3)
C11 C4 C5 110.5(3)
C12 C4 C3 111.1(3)
C11 C4 C3 106.5(3)
C5 C4 C3 108.8(3)
C6 C5 C4 114.7(3)
C6 C5 H4 115(2)
C4 C5 H4 102(2)
C6 C5 H5 109(2)
C4 C5 H5 113(2)
H4 C5 H5 102(3)
C7 C6 C5 123.7(3)
C7 C6 C13 125.4(3)
C5 C6 C13 110.9(3)
C6 C7 C8 121.1(3)
C6 C7 C2 122.6(3)
C8 C7 C2 116.3(3)
C27 C8 C7 115.5(3)
C27 C8 H6 108.2(16)
C7 C8 H6 105.0(16)
C27 C8 H7 111.5(19)
C7 C8 H7 104(2)
H6 C8 H7 113(3)
N1 C9 C3 178.3(4)
N2 C10 C3 177.3(3)
N3 C11 C4 178.3(4)
N4 C12 C4 177.0(4)
C6 C13 H8 102(3)
C6 C13 H9 110(4)
H8 C13 H9 94(4)
C6 C13 H10 114(4)
H8 C13 H10 113(5)
H9 C13 H10 120(5)
C18 C14 C15 107.1(2)
C18 C14 C1 123.0(2)
C15 C14 C1 129.9(2)
C18 C14 Fe1 69.77(16)
C15 C14 Fe1 70.92(15)
C1 C14 Fe1 123.74(19)
C16 C15 C14 106.2(2)
C16 C15 C19 122.6(3)
C14 C15 C19 130.6(3)
C16 C15 Fe1 69.43(16)
C14 C15 Fe1 67.51(15)
C19 C15 Fe1 134.4(2)
C17 C16 C15 110.9(3)
C17 C16 Fe1 70.75(16)
C15 C16 Fe1 69.81(16)
C17 C16 H11 128.0(18)
C15 C16 H11 120.7(18)
Fe1 C16 H11 121.6(19)
C16 C17 C18 105.7(2)
C16 C17 C23 126.2(3)
C18 C17 C23 127.9(3)
C16 C17 Fe1 69.04(16)
C18 C17 Fe1 67.88(15)
C23 C17 Fe1 131.5(2)
C17 C18 C14 110.0(2)
C17 C18 Fe1 71.50(16)
C14 C18 Fe1 68.62(15)
C17 C18 H12 124.5(19)
C14 C18 H12 125.4(19)
Fe1 C18 H12 123.7(19)
C21 C19 C22 109.1(5)
C21 C19 C20 111.1(5)
C22 C19 C20 106.2(4)
C21 C19 C15 106.8(3)
C22 C19 C15 114.4(3)
C20 C19 C15 109.2(3)
C19 C20 H13 110(4)
C19 C20 H14 101(3)
H13 C20 H14 128(5)
C19 C20 H15 106(2)
H13 C20 H15 107(5)
H14 C20 H15 104(3)
C19 C21 H16 107(3)
C19 C21 H17 109(3)
H16 C21 H17 104(4)
C19 C21 H18 112(4)
H16 C21 H18 119(5)
H17 C21 H18 104(5)
C19 C22 H19 106(4)
C19 C22 H20 107(2)
H19 C22 H20 112(4)
C19 C22 H21 104(3)
H19 C22 H21 120(5)
H20 C22 H21 107(3)
C17 C23 C26 111.3(3)
C17 C23 C24 111.1(3)
C26 C23 C24 109.2(3)
C17 C23 C25 107.0(3)
C26 C23 C25 109.8(4)
C24 C23 C25 108.3(4)
C23 C24 H22 116(3)
C23 C24 H23 114(2)
H22 C24 H23 108(3)
C23 C24 H24 112(2)
H22 C24 H24 101(3)
H23 C24 H24 104(3)
C23 C25 H25 104(4)
C23 C25 H26 107(2)
H25 C25 H26 119(4)
C23 C25 H27 116(2)
H25 C25 H27 109(4)
H26 C25 H27 103(3)
C23 C26 H28 109(3)
C23 C26 H29 112(2)
H28 C26 H29 105(3)
C23 C26 H30 114(2)
H28 C26 H30 113(4)
H29 C26 H30 104(3)
C31 C27 C28 107.3(3)
C31 C27 C8 128.0(3)
C28 C27 C8 124.6(3)
C31 C27 Fe1 70.03(17)
C28 C27 Fe1 69.89(17)
C8 C27 Fe1 126.8(2)
C29 C28 C27 108.3(3)
C29 C28 Fe1 70.30(19)
C27 C28 Fe1 69.19(17)
C29 C28 H31 131(2)
C27 C28 H31 121(2)
Fe1 C28 H31 124(2)
C28 C29 C30 108.3(3)
C28 C29 Fe1 69.22(19)
C30 C29 Fe1 70.27(19)
C28 C29 H32 123(2)
C30 C29 H32 128(2)
Fe1 C29 H32 129(2)
C29 C30 C31 107.6(3)
C29 C30 Fe1 69.5(2)
C31 C30 Fe1 68.91(18)
C29 C30 H33 126(3)
C31 C30 H33 126(3)
Fe1 C30 H33 122(3)
C27 C31 C30 108.4(3)
C27 C31 Fe1 69.12(17)
C30 C31 Fe1 70.54(19)
C27 C31 H34 125(2)
C30 C31 H34 127(2)
Fe1 C31 H34 127(2)

loop_
_geom_bond_atom_site_label_1
_geom_bond_atom_site_label_2
_geom_bond_distance
Fe1 C14 2.007(3)
Fe1 C18 2.023(3)
Fe1 C27 2.028(3)
Fe1 C28 2.038(3)
Fe1 C31 2.040(3)
Fe1 C16 2.048(3)
Fe1 C29 2.052(3)
Fe1 C15 2.053(3)
Fe1 C30 2.062(3)
Fe1 C17 2.071(3)
N1 C9 1.130(4)
N2 C10 1.129(4)
N3 C11 1.127(4)
N4 C12 1.129(4)
C1 C14 1.511(4)
C1 C2 1.554(4)
C1 H1 1.00(3)
C1 H2 0.98(3)
C2 C7 1.530(4)
C2 C3 1.563(4)
C2 H3 0.89(2)
C3 C9 1.470(5)
C3 C10 1.474(4)
C3 C4 1.570(4)
C4 C12 1.474(5)
C4 C11 1.488(5)
C4 C5 1.530(5)
C5 C6 1.504(5)
C5 H4 0.93(4)
C5 H5 0.91(4)
C6 C7 1.333(4)
C6 C13 1.512(5)
C7 C8 1.514(4)
C8 C27 1.510(4)
C8 H6 1.04(3)
C8 H7 0.96(3)
C13 H8 1.00(5)
C13 H9 0.85(6)
C13 H10 0.87(6)
C14 C18 1.432(4)
C14 C15 1.442(4)
C15 C16 1.428(4)
C15 C19 1.533(4)
C16 C17 1.416(4)
C16 H11 0.86(3)
C17 C18 1.422(4)
C17 C23 1.511(4)
C18 H12 0.88(3)
C19 C21 1.508(6)
C19 C22 1.528(5)
C19 C20 1.531(5)
C20 H13 0.99(7)
C20 H14 0.95(5)
C20 H15 0.98(4)
C21 H16 0.89(5)
C21 H17 0.97(5)
C21 H18 1.01(6)
C22 H19 1.07(7)
C22 H20 0.99(4)
C22 H21 0.95(4)
C23 C26 1.523(5)
C23 C24 1.527(5)
C23 C25 1.534(5)
C24 H22 0.89(4)
C24 H23 1.00(4)
C24 H24 0.97(4)
C25 H25 0.98(6)
C25 H26 0.95(4)
C25 H27 0.95(4)
C26 H28 0.98(5)
C26 H29 1.00(4)
C26 H30 1.02(4)
C27 C31 1.420(4)
C27 C28 1.421(4)
C28 C29 1.415(5)
C28 H31 0.88(3)
C29 C30 1.415(5)
C29 H32 0.91(3)
C30 C31 1.422(5)
C30 H33 0.84(4)
C31 H34 0.90(3)

loop_
_geom_torsion_atom_site_label_1
_geom_torsion_atom_site_label_2
_geom_torsion_atom_site_label_3
_geom_torsion_atom_site_label_4
_geom_torsion
C14 C1 C2 C7 -97.6(3)
C14 C1 C2 C3 135.7(3)
C7 C2 C3 C9 172.4(3)
C1 C2 C3 C9 -57.2(3)
C7 C2 C3 C10 -68.2(3)
C1 C2 C3 C10 62.2(3)
C7 C2 C3 C4 51.8(3)
C1 C2 C3 C4 -177.9(2)
C9 C3 C4 C12 54.6(4)
C10 C3 C4 C12 -64.1(3)
C2 C3 C4 C12 175.6(3)
C9 C3 C4 C11 -64.4(3)
C10 C3 C4 C11 176.9(3)
C2 C3 C4 C11 56.5(3)
C9 C3 C4 C5 176.5(3)
C10 C3 C4 C5 57.7(3)
C2 C3 C4 C5 -62.6(3)
C12 C4 C5 C6 164.2(3)
C11 C4 C5 C6 -74.5(4)
C3 C4 C5 C6 42.0(4)
C4 C5 C6 C7 -12.0(5)
C4 C5 C6 C13 167.4(4)
C5 C6 C7 C8 180.0(3)
C13 C6 C7 C8 0.6(5)
C5 C6 C7 C2 1.3(5)
C13 C6 C7 C2 -178.1(4)
C1 C2 C7 C6 -148.5(3)
C3 C2 C7 C6 -21.9(4)
C1 C2 C7 C8 32.7(4)
C3 C2 C7 C8 159.3(3)
C6 C7 C8 C27 -119.8(3)
C2 C7 C8 C27 59.0(4)
C10 C3 C9 N1 134(13)
C2 C3 C9 N1 -106(13)
C4 C3 C9 N1 15(13)
C9 C3 C10 N2 80(8)
C2 C3 C10 N2 -41(8)
C4 C3 C10 N2 -161(8)
C12 C4 C11 N3 -145(16)
C5 C4 C11 N3 93(16)
C3 C4 C11 N3 -25(16)
C11 C4 C12 N4 -166(8)
C5 C4 C12 N4 -44(8)
C3 C4 C12 N4 77(8)
C2 C1 C14 C18 -38.4(4)
C2 C1 C14 C15 140.6(3)
C2 C1 C14 Fe1 48.0(3)
C27 Fe1 C14 C18 124.39(17)
C28 Fe1 C14 C18 163.68(17)
C31 Fe1 C14 C18 83.39(19)
C16 Fe1 C14 C18 -79.42(17)
C29 Fe1 C14 C18 -175.5(4)
C15 Fe1 C14 C18 -117.3(2)
C30 Fe1 C14 C18 57.1(3)
C17 Fe1 C14 C18 -36.35(16)
C18 Fe1 C14 C15 117.3(2)
C27 Fe1 C14 C15 -118.28(17)
C28 Fe1 C14 C15 -79.0(2)
C31 Fe1 C14 C15 -159.28(17)
C16 Fe1 C14 C15 37.91(16)
C29 Fe1 C14 C15 -58.2(4)
C30 Fe1 C14 C15 174.4(3)
C17 Fe1 C14 C15 80.98(16)
C18 Fe1 C14 C1 -116.9(3)
C27 Fe1 C14 C1 7.5(2)
C28 Fe1 C14 C1 46.8(3)
C31 Fe1 C14 C1 -33.5(3)
C16 Fe1 C14 C1 163.7(3)
C29 Fe1 C14 C1 67.6(5)
C15 Fe1 C14 C1 125.8(3)
C30 Fe1 C14 C1 -59.8(4)
C17 Fe1 C14 C1 -153.2(3)
C18 C14 C15 C16 1.8(3)
C1 C14 C15 C16 -177.4(3)
Fe1 C14 C15 C16 -58.91(19)
C18 C14 C15 C19 -169.3(3)
C1 C14 C15 C19 11.5(5)
Fe1 C14 C15 C19 130.0(3)
C18 C14 C15 Fe1 60.70(18)
C1 C14 C15 Fe1 -118.5(3)
C14 Fe1 C15 C16 118.6(2)
C18 Fe1 C15 C16 79.39(18)
C27 Fe1 C15 C16 -164.49(17)
C28 Fe1 C15 C16 -121.53(18)
C31 Fe1 C15 C16 162.8(3)
C29 Fe1 C15 C16 -81.2(2)
C30 Fe1 C15 C16 -52.2(5)
C17 Fe1 C15 C16 35.78(17)
C18 Fe1 C15 C14 -39.17(16)
C27 Fe1 C15 C14 76.95(18)
C28 Fe1 C15 C14 119.91(17)
C31 Fe1 C15 C14 44.3(3)
C16 Fe1 C15 C14 -118.6(2)
C29 Fe1 C15 C14 160.20(18)
C30 Fe1 C15 C14 -170.7(5)
C17 Fe1 C15 C14 -82.78(17)
C14 Fe1 C15 C19 -125.5(3)
C18 Fe1 C15 C19 -164.7(3)
C27 Fe1 C15 C19 -48.5(3)
C28 Fe1 C15 C19 -5.6(3)
C31 Fe1 C15 C19 -81.2(4)
C16 Fe1 C15 C19 115.9(3)
C29 Fe1 C15 C19 34.7(4)
C30 Fe1 C15 C19 63.8(6)
C17 Fe1 C15 C19 151.7(3)
C14 C15 C16 C17 -1.2(3)
C19 C15 C16 C17 170.8(3)
Fe1 C15 C16 C17 -58.9(2)
C14 C15 C16 Fe1 57.69(18)
C19 C15 C16 Fe1 -130.4(3)
C14 Fe1 C16 C17 83.47(18)
C18 Fe1 C16 C17 38.51(17)
C27 Fe1 C16 C17 157.2(3)
C28 Fe1 C16 C17 -160.77(18)
C31 Fe1 C16 C17 -30.3(5)
C29 Fe1 C16 C17 -116.6(2)
C15 Fe1 C16 C17 122.1(3)
C30 Fe1 C16 C17 -73.6(2)
C14 Fe1 C16 C15 -38.65(16)
C18 Fe1 C16 C15 -83.61(18)
C27 Fe1 C16 C15 35.1(4)
C28 Fe1 C16 C15 77.1(2)
C31 Fe1 C16 C15 -152.4(4)
C29 Fe1 C16 C15 121.30(19)
C30 Fe1 C16 C15 164.27(19)
C17 Fe1 C16 C15 -122.1(3)
C15 C16 C17 C18 0.1(3)
Fe1 C16 C17 C18 -58.23(18)
C15 C16 C17 C23 -174.9(3)
Fe1 C16 C17 C23 126.8(3)
C15 C16 C17 Fe1 58.3(2)
C14 Fe1 C17 C16 -80.74(18)
C18 Fe1 C17 C16 -117.9(2)
C27 Fe1 C17 C16 -152.1(3)
C28 Fe1 C17 C16 48.0(4)
C31 Fe1 C17 C16 169.80(18)
C29 Fe1 C17 C16 84.7(2)
C15 Fe1 C17 C16 -36.24(17)
C30 Fe1 C17 C16 127.20(19)
C14 Fe1 C17 C18 37.20(16)
C27 Fe1 C17 C18 -34.2(4)
C28 Fe1 C17 C18 165.9(3)
C31 Fe1 C17 C18 -72.3(2)
C16 Fe1 C17 C18 117.9(2)
C29 Fe1 C17 C18 -157.35(19)
C15 Fe1 C17 C18 81.69(18)
C30 Fe1 C17 C18 -114.86(19)
C14 Fe1 C17 C23 158.9(3)
C18 Fe1 C17 C23 121.7(3)
C27 Fe1 C17 C23 87.5(4)
C28 Fe1 C17 C23 -72.3(5)
C31 Fe1 C17 C23 49.5(3)
C16 Fe1 C17 C23 -120.3(4)
C29 Fe1 C17 C23 -35.6(3)
C15 Fe1 C17 C23 -156.6(3)
C30 Fe1 C17 C23 6.9(3)
C16 C17 C18 C14 1.1(3)
C23 C17 C18 C14 176.0(3)
Fe1 C17 C18 C14 -57.92(19)
C16 C17 C18 Fe1 58.98(19)
C23 C17 C18 Fe1 -126.1(3)
C15 C14 C18 C17 -1.8(3)
C1 C14 C18 C17 177.4(2)
Fe1 C14 C18 C17 59.6(2)
C15 C14 C18 Fe1 -61.45(18)
C1 C14 C18 Fe1 117.8(3)
C14 Fe1 C18 C17 -121.2(2)
C27 Fe1 C18 C17 166.98(16)
C28 Fe1 C18 C17 -164.8(4)
C31 Fe1 C18 C17 125.67(17)
C16 Fe1 C18 C17 -38.13(16)
C29 Fe1 C18 C17 55.1(4)
C15 Fe1 C18 C17 -82.11(17)
C30 Fe1 C18 C17 84.4(2)
C27 Fe1 C18 C14 -71.78(19)
C28 Fe1 C18 C14 -43.6(4)
C31 Fe1 C18 C14 -113.08(17)
C16 Fe1 C18 C14 83.12(17)
C29 Fe1 C18 C14 176.3(3)
C15 Fe1 C18 C14 39.13(15)
C30 Fe1 C18 C14 -154.40(17)
C17 Fe1 C18 C14 121.2(2)
C16 C15 C19 C21 -89.6(5)
C14 C15 C19 C21 80.2(5)
Fe1 C15 C19 C21 177.9(5)
C16 C15 C19 C22 149.4(4)
C14 C15 C19 C22 -40.7(5)
Fe1 C15 C19 C22 57.0(5)
C16 C15 C19 C20 30.6(5)
C14 C15 C19 C20 -159.6(4)
Fe1 C15 C19 C20 -61.9(4)
C16 C17 C23 C26 -160.8(4)
C18 C17 C23 C26 25.2(5)
Fe1 C17 C23 C26 -67.7(4)
C16 C17 C23 C24 -38.9(4)
C18 C17 C23 C24 147.1(3)
Fe1 C17 C23 C24 54.2(4)
C16 C17 C23 C25 79.1(5)
C18 C17 C23 C25 -94.8(4)
Fe1 C17 C23 C25 172.3(3)
C7 C8 C27 C31 24.8(5)
C7 C8 C27 C28 -157.4(3)
C7 C8 C27 Fe1 -67.7(4)
C14 Fe1 C27 C31 -116.60(19)
C18 Fe1 C27 C31 -76.3(2)
C28 Fe1 C27 C31 118.1(3)
C16 Fe1 C27 C31 176.7(3)
C29 Fe1 C27 C31 80.7(2)
C15 Fe1 C27 C31 -158.11(18)
C30 Fe1 C27 C31 37.4(2)
C17 Fe1 C27 C31 -50.7(4)
C14 Fe1 C27 C28 125.3(2)
C18 Fe1 C27 C28 165.63(19)
C31 Fe1 C27 C28 -118.1(3)
C16 Fe1 C27 C28 58.6(4)
C29 Fe1 C27 C28 -37.3(2)
C15 Fe1 C27 C28 83.8(2)
C30 Fe1 C27 C28 -80.7(2)
C17 Fe1 C27 C28 -168.8(3)
C14 Fe1 C27 C8 6.5(3)
C18 Fe1 C27 C8 46.8(3)
C28 Fe1 C27 C8 -118.8(4)
C31 Fe1 C27 C8 123.1(3)
C16 Fe1 C27 C8 -60.2(4)
C29 Fe1 C27 C8 -156.1(3)
C15 Fe1 C27 C8 -35.0(3)
C30 Fe1 C27 C8 160.5(3)
C17 Fe1 C27 C8 72.4(5)
C31 C27 C28 C29 -0.7(3)
C8 C27 C28 C29 -178.9(3)
Fe1 C27 C28 C29 59.6(2)
C31 C27 C28 Fe1 -60.3(2)
C8 C27 C28 Fe1 121.5(3)
C14 Fe1 C28 C29 169.9(2)
C18 Fe1 C28 C29 -157.2(3)
C27 Fe1 C28 C29 -119.6(3)
C31 Fe1 C28 C29 -81.2(2)
C16 Fe1 C28 C29 85.2(3)
C15 Fe1 C28 C29 126.9(2)
C30 Fe1 C28 C29 -37.3(2)
C17 Fe1 C28 C29 50.2(5)
C14 Fe1 C28 C27 -70.5(2)
C18 Fe1 C28 C27 -37.7(5)
C31 Fe1 C28 C27 38.40(19)
C16 Fe1 C28 C27 -155.24(18)
C29 Fe1 C28 C27 119.6(3)
C15 Fe1 C28 C27 -113.50(19)
C30 Fe1 C28 C27 82.2(2)
C17 Fe1 C28 C27 169.7(3)
C27 C28 C29 C30 0.7(4)
Fe1 C28 C29 C30 59.6(2)
C27 C28 C29 Fe1 -58.9(2)
C14 Fe1 C29 C28 -27.5(5)
C18 Fe1 C29 C28 160.1(3)
C27 Fe1 C29 C28 37.7(2)
C31 Fe1 C29 C28 81.9(2)
C16 Fe1 C29 C28 -116.2(2)
C15 Fe1 C29 C28 -72.2(3)
C30 Fe1 C29 C28 119.5(3)
C17 Fe1 C29 C28 -160.04(19)
C14 Fe1 C29 C30 -147.0(4)
C18 Fe1 C29 C30 40.6(4)
C27 Fe1 C29 C30 -81.8(2)
C28 Fe1 C29 C30 -119.5(3)
C31 Fe1 C29 C30 -37.7(2)
C16 Fe1 C29 C30 124.3(2)
C15 Fe1 C29 C30 168.33(19)
C17 Fe1 C29 C30 80.4(2)
C28 C29 C30 C31 -0.4(4)
Fe1 C29 C30 C31 58.5(2)
C28 C29 C30 Fe1 -59.0(2)
C14 Fe1 C30 C29 156.8(3)
C18 Fe1 C30 C29 -162.8(2)
C27 Fe1 C30 C29 81.7(2)
C28 Fe1 C30 C29 37.5(2)
C31 Fe1 C30 C29 119.4(3)
C16 Fe1 C30 C29 -78.3(3)
C15 Fe1 C30 C29 -37.1(6)
C17 Fe1 C30 C29 -119.4(2)
C14 Fe1 C30 C31 37.5(4)
C18 Fe1 C30 C31 77.9(2)
C27 Fe1 C30 C31 -37.6(2)
C28 Fe1 C30 C31 -81.8(2)
C16 Fe1 C30 C31 162.32(19)
C29 Fe1 C30 C31 -119.4(3)
C15 Fe1 C30 C31 -156.5(4)
C17 Fe1 C30 C31 121.3(2)
C28 C27 C31 C30 0.4(3)
C8 C27 C31 C30 178.5(3)
Fe1 C27 C31 C30 -59.8(2)
C28 C27 C31 Fe1 60.2(2)
C8 C27 C31 Fe1 -121.7(3)
C29 C30 C31 C27 0.0(4)
Fe1 C30 C31 C27 58.9(2)
C29 C30 C31 Fe1 -58.9(2)
C14 Fe1 C31 C27 78.0(2)
C18 Fe1 C31 C27 121.23(18)
C28 Fe1 C31 C27 -38.47(18)
C16 Fe1 C31 C27 -175.3(4)
C29 Fe1 C31 C27 -82.2(2)
C15 Fe1 C31 C27 46.7(4)
C30 Fe1 C31 C27 -119.6(3)
C17 Fe1 C31 C27 161.34(17)
C14 Fe1 C31 C30 -162.4(2)
C18 Fe1 C31 C30 -119.2(2)
C27 Fe1 C31 C30 119.6(3)
C28 Fe1 C31 C30 81.1(2)
C16 Fe1 C31 C30 -55.7(5)
C29 Fe1 C31 C30 37.4(2)
C15 Fe1 C31 C30 166.3(3)
C17 Fe1 C31 C30 -79.1(2)
